data_2211386
loop_
_publ_author_name
'Shao-Hua Ding'
'Xiao-Chang Sun'
'Ya-Lin Zhu'
'Qi Chen'
'Yan Xu'

_publ_section_title
;
 Europium(III) sulfate hydroxide
;
_journal_coeditor_code FI2020
_journal_issue 12
_journal_name_full 'Acta Crystallographica Section E'
_journal_page_first i269
_journal_page_last i271
_journal_paper_doi 10.1107/S1600536806049063
_journal_volume 62
_journal_year 2006
_chemical_formula_iupac 'Eu (S1 O4) (O1 H1)'
_chemical_formula_moiety 'Eu H O5 S'
_chemical_formula_sum 'Eu H O5 S'
_chemical_formula_weight 265.03
_chemical_name_systematic
;
Europium(III) sulfate hydroxide
;
_space_group_IT_number 14
_symmetry_cell_setting monoclinic
_symmetry_space_group_name_Hall '-P 2yn'
_symmetry_space_group_name_H-M 'P 1 21/n 1'
_atom_sites_solution_hydrogens geom
_atom_sites_solution_primary direct
_atom_sites_solution_secondary difmap
_audit_creation_method SHELXL-97
_cell_angle_alpha 90.00
_cell_angle_beta 106.389(2)
_cell_angle_gamma 90.00
_cell_formula_units_Z 4
_cell_length_a 4.4195(8)
_cell_length_b 12.280(2)
_cell_length_c 6.7919(12)
_cell_measurement_reflns_used 1879
_cell_measurement_temperature 293(2)
_cell_measurement_theta_max 25.01
_cell_measurement_theta_min 2.32
_cell_volume 353.63(11)
_computing_cell_refinement 'SAINT (Bruker, 2005)'
_computing_data_collection 'APEX2 (Bruker, 2005)'
_computing_data_reduction SAINT
_computing_molecular_graphics 'SHELXTL (Sheldrick, 1997b)'
_computing_publication_material SHELXTL
_computing_structure_refinement 'SHELXL97 (Sheldrick, 1997a)'
_computing_structure_solution 'SHELXS97 (Sheldrick, 1997a)'
_diffrn_ambient_temperature 293(2)
_diffrn_measured_fraction_theta_full 0.999
_diffrn_measured_fraction_theta_max 0.999
_diffrn_measurement_device_type 'Bruker APEX2 CCD'
_diffrn_measurement_method \w
_diffrn_radiation_monochromator graphite
_diffrn_radiation_source 'fine-focus sealed tube'
_diffrn_radiation_type MoK\a
_diffrn_radiation_wavelength 0.71073
_diffrn_reflns_av_R_equivalents 0.0263
_diffrn_reflns_av_sigmaI/netI 0.0315
_diffrn_reflns_limit_h_max 5
_diffrn_reflns_limit_h_min -5
_diffrn_reflns_limit_k_max 15
_diffrn_reflns_limit_k_min -12
_diffrn_reflns_limit_l_max 8
_diffrn_reflns_limit_l_min -8
_diffrn_reflns_number 1879
_diffrn_reflns_theta_full 25.98
_diffrn_reflns_theta_max 25.98
_diffrn_reflns_theta_min 3.32
_diffrn_standards_number 0
_exptl_absorpt_coefficient_mu 18.205
_exptl_absorpt_correction_T_max 0.4080
_exptl_absorpt_correction_T_min 0.2911
_exptl_absorpt_correction_type multi-scan
_exptl_absorpt_process_details '(SADABS; Sheldrick, 2003)'
_exptl_crystal_colour colourless
_exptl_crystal_density_diffrn 4.978
_exptl_crystal_density_method 'not measured'
_exptl_crystal_description Block
_exptl_crystal_F_000 480
_exptl_crystal_size_max 0.09
_exptl_crystal_size_mid 0.09
_exptl_crystal_size_min 0.06
_refine_diff_density_max 1.560
_refine_diff_density_min -0.890
_refine_ls_extinction_coef 0.0147(9)
_refine_ls_extinction_expression Fc^*^=kFc[1+0.001xFc^2^\l^3^/sin(2\q)]^-1/4^
_refine_ls_extinction_method SHELXL97
_refine_ls_goodness_of_fit_ref 1.042
_refine_ls_hydrogen_treatment refxyz
_refine_ls_matrix_type full
_refine_ls_number_parameters 68
_refine_ls_number_reflns 701
_refine_ls_number_restraints 1
_refine_ls_restrained_S_all 1.041
_refine_ls_R_factor_all 0.0248
_refine_ls_R_factor_gt 0.0222
_refine_ls_shift/su_max 0.001
_refine_ls_shift/su_mean 0.000
_refine_ls_structure_factor_coef Fsqd
_refine_ls_weighting_details 'calc w=1/[\s^2^(Fo^2^)+(0.0301P)^2^] where P=(Fo^2^+2Fc^2^)/3'
_refine_ls_weighting_scheme calc
_refine_ls_wR_factor_gt 0.0507
_refine_ls_wR_factor_ref 0.0520
_reflns_number_gt 644
_reflns_number_total 701
_reflns_threshold_expression I>2\s(I)
_cod_data_source_file fi2020.cif
_cod_data_source_block I
_cod_original_cell_volume 353.64(11)
_cod_original_sg_symbol_H-M 'P 21/n'
_cod_database_code 2211386
_cod_database_fobs_code 2211386

loop_
_symmetry_equiv_pos_as_xyz
'x, y, z'
'-x+1/2, y+1/2, -z+1/2'
'-x, -y, -z'
'x-1/2, -y-1/2, z-1/2'

loop_
_atom_site_type_symbol
_atom_site_label
_atom_site_fract_x
_atom_site_fract_y
_atom_site_fract_z
_atom_site_U_iso_or_equiv
_atom_site_adp_type
_atom_site_calc_flag
_atom_site_refinement_flags
_atom_site_occupancy
Eu Eu1 0.13996(7) 0.56254(2) 0.30108(4) 0.00844(16) Uani d . 1
S S1 0.4833(3) 0.64754(12) -0.1085(2) 0.0081(3) Uani d . 1
O O1 0.3645(10) 0.6662(3) 0.0677(6) 0.0128(9) Uani d . 1
O O2 0.7563(10) 0.5700(3) -0.0482(7) 0.0116(10) Uani d . 1
O O3 0.5925(10) 0.7491(4) -0.1761(6) 0.0132(9) Uani d . 1
O O4 0.2439(10) 0.5979(4) -0.2804(6) 0.0145(10) Uani d . 1
O O5 0.3050(10) 0.4169(3) 0.5414(7) 0.0107(9) Uani d D 1
H H1 0.301(16) 0.352(2) 0.504(10) 0.013 Uiso d D 1

loop_
_atom_site_aniso_label
_atom_site_aniso_U_11
_atom_site_aniso_U_22
_atom_site_aniso_U_33
_atom_site_aniso_U_12
_atom_site_aniso_U_13
_atom_site_aniso_U_23
Eu1 0.0096(2) 0.0061(2) 0.0097(2) -0.00005(11) 0.00281(13) 0.00086(11)
S1 0.0093(8) 0.0054(7) 0.0099(7) -0.0004(5) 0.0029(6) 0.0005(5)
O1 0.016(2) 0.011(2) 0.013(2) -0.0011(18) 0.0073(18) -0.0040(17)
O2 0.009(2) 0.008(2) 0.017(2) 0.0032(15) 0.0039(19) 0.0027(16)
O3 0.017(2) 0.008(2) 0.016(2) 0.0020(17) 0.0060(19) 0.0014(16)
O4 0.015(2) 0.014(2) 0.013(2) 0.0009(18) 0.0016(18) -0.0028(18)
O5 0.012(2) 0.007(2) 0.012(2) 0.0025(17) 0.0007(17) -0.0012(17)

loop_
_atom_type_symbol
_atom_type_description
_atom_type_scat_dispersion_real
_atom_type_scat_dispersion_imag
_atom_type_scat_source
O O 0.0106 0.0060 'International Tables Vol C Tables 4.2.6.8 and 6.1.1.4'
H H 0.0000 0.0000 'International Tables Vol C Tables 4.2.6.8 and 6.1.1.4'
S S 0.1246 0.1234 'International Tables Vol C Tables 4.2.6.8 and 6.1.1.4'
Eu Eu -0.1578 3.6682 'International Tables Vol C Tables 4.2.6.8 and 6.1.1.4'

loop_
_geom_angle_atom_site_label_1
_geom_angle_atom_site_label_2
_geom_angle_atom_site_label_3
_geom_angle_site_symmetry_1
_geom_angle_site_symmetry_3
_geom_angle
_geom_angle_publ_flag
O3 Eu1 O5 4_576 . 135.42(15) y
O3 Eu1 O5 4_576 3_666 88.02(14) ?
O5 Eu1 O5 . 3_666 72.41(17) ?
O3 Eu1 O1 4_576 . 65.68(14) ?
O5 Eu1 O1 . . 136.75(15) ?
O5 Eu1 O1 3_666 . 71.56(15) y
O3 Eu1 O2 4_576 1_455 88.68(14) ?
O5 Eu1 O2 . 1_455 132.05(14) ?
O5 Eu1 O2 3_666 1_455 139.03(14) y
O1 Eu1 O2 . 1_455 69.94(14) ?
O3 Eu1 O2 4_576 3_665 136.77(14) ?
O5 Eu1 O2 . 3_665 84.38(14) ?
O5 Eu1 O2 3_666 3_665 90.72(14) ?
O1 Eu1 O2 . 3_665 73.00(13) ?
O2 Eu1 O2 1_455 3_665 65.08(16) ?
O3 Eu1 O5 4_576 3_566 77.00(14) ?
O5 Eu1 O5 . 3_566 84.79(14) ?
O5 Eu1 O5 3_666 3_566 128.83(18) ?
O1 Eu1 O5 . 3_566 137.26(14) ?
O2 Eu1 O5 1_455 3_566 89.86(14) ?
O2 Eu1 O5 3_665 3_566 132.68(14) ?
O3 Eu1 O4 4_576 3_565 133.76(15) ?
O5 Eu1 O4 . 3_565 62.29(15) ?
O5 Eu1 O4 3_666 3_565 132.84(14) ?
O1 Eu1 O4 . 3_565 137.92(14) ?
O2 Eu1 O4 1_455 3_565 73.53(13) ?
O2 Eu1 O4 3_665 3_565 73.18(14) ?
O5 Eu1 O4 3_566 3_565 61.06(13) ?
O3 Eu1 O4 4_576 1_556 76.66(14) ?
O5 Eu1 O4 . 1_556 59.28(14) y
O5 Eu1 O4 3_666 1_556 70.99(14) ?
O1 Eu1 O4 . 1_556 126.83(14) ?
O2 Eu1 O4 1_455 1_556 146.77(13) ?
O2 Eu1 O4 3_665 1_556 142.54(14) ?
O5 Eu1 O4 3_566 1_556 58.03(14) ?
O4 Eu1 O4 3_565 1_556 95.23(13) ?
O3 Eu1 S1 4_576 3_665 144.42(11) ?
O5 Eu1 S1 . 3_665 67.66(10) ?
O5 Eu1 S1 3_666 3_665 73.22(10) ?
O1 Eu1 S1 . 3_665 79.62(10) ?
O2 Eu1 S1 1_455 3_665 86.54(10) ?
O2 Eu1 S1 3_665 3_665 21.46(10) ?
O5 Eu1 S1 3_566 3_665 138.14(10) ?
O4 Eu1 S1 3_565 3_665 78.03(10) ?
O4 Eu1 S1 1_556 3_665 122.37(10) ?
O3 Eu1 Eu1 4_576 3_566 108.39(10) ?
O5 Eu1 Eu1 . 3_566 43.57(10) ?
O5 Eu1 Eu1 3_666 3_566 103.53(10) ?
O1 Eu1 Eu1 . 3_566 172.01(10) ?
O2 Eu1 Eu1 1_455 3_566 116.20(10) ?
O2 Eu1 Eu1 3_665 3_566 113.86(9) ?
O5 Eu1 Eu1 3_566 3_566 41.21(9) ?
O4 Eu1 Eu1 3_565 3_566 50.01(9) ?
O4 Eu1 Eu1 1_556 3_566 45.22(10) ?
S1 Eu1 Eu1 3_665 3_566 105.31(3) ?
O3 Eu1 Eu1 4_576 3_666 114.80(11) ?
O5 Eu1 Eu1 . 3_666 36.24(11) ?
O5 Eu1 Eu1 3_666 3_666 36.17(10) ?
O1 Eu1 Eu1 . 3_666 104.76(11) ?
O2 Eu1 Eu1 1_455 3_666 152.00(9) ?
O2 Eu1 Eu1 3_665 3_666 86.97(10) ?
O5 Eu1 Eu1 3_566 3_666 109.43(10) ?
O4 Eu1 Eu1 3_565 3_666 97.69(10) ?
O4 Eu1 Eu1 1_556 3_666 58.78(9) ?
S1 Eu1 Eu1 3_665 3_666 65.52(3) ?
Eu1 Eu1 Eu1 3_566 3_666 72.338(16) ?
O1 S1 O3 . . 110.7(2) y
O1 S1 O4 . . 111.9(3) y
O3 S1 O4 . . 109.5(3) y
O1 S1 O2 . . 108.9(3) y
O3 S1 O2 . . 108.5(2) y
O4 S1 O2 . . 107.3(3) y
O1 S1 Eu1 . 3_665 137.75(19) ?
O3 S1 Eu1 . 3_665 106.07(18) ?
O4 S1 Eu1 . 3_665 73.16(18) ?
O2 S1 Eu1 . 3_665 37.58(18) ?
S1 O1 Eu1 . . 139.2(2) ?
S1 O2 Eu1 . 1_655 124.1(2) ?
S1 O2 Eu1 . 3_665 121.0(3) ?
Eu1 O2 Eu1 1_655 3_665 114.92(16) ?
S1 O3 Eu1 . 4_675 156.0(3) ?
S1 O4 Eu1 . 3_565 132.5(3) ?
S1 O4 Eu1 . 1_554 138.7(3) ?
Eu1 O4 Eu1 3_565 1_554 84.77(13) ?
Eu1 O5 Eu1 . 3_666 107.59(16) ?
Eu1 O5 Eu1 . 3_566 95.21(14) ?
Eu1 O5 Eu1 3_666 3_566 128.83(18) ?
Eu1 O5 H1 . . 122(5) ?
Eu1 O5 H1 3_666 . 100(5) ?
Eu1 O5 H1 3_566 . 106(4) ?

loop_
_geom_bond_atom_site_label_1
_geom_bond_atom_site_label_2
_geom_bond_site_symmetry_2
_geom_bond_distance
_geom_bond_publ_flag
Eu1 O3 4_576 2.332(4) y
Eu1 O5 . 2.393(4) y
Eu1 O5 3_666 2.397(4) y
Eu1 O1 . 2.450(4) y
Eu1 O2 1_455 2.498(5) y
Eu1 O2 3_665 2.501(4) y
Eu1 O5 3_566 2.503(4) y
Eu1 O4 3_565 2.578(5) y
Eu1 O4 1_556 2.782(4) y
Eu1 S1 3_665 3.5167(15) ?
Eu1 Eu1 3_566 3.6162(7) ?
Eu1 Eu1 3_666 3.8646(7) ?
S1 O1 . 1.455(4) y
S1 O3 . 1.457(5) y
S1 O4 . 1.469(4) y
S1 O2 . 1.500(4) y
S1 Eu1 3_665 3.5167(15) ?
O2 Eu1 1_655 2.498(5) ?
O2 Eu1 3_665 2.501(4) ?
O3 Eu1 4_675 2.332(4) ?
O4 Eu1 3_565 2.578(5) ?
O4 Eu1 1_554 2.782(4) ?
O5 Eu1 3_666 2.397(4) ?
O5 Eu1 3_566 2.503(4) ?
O5 H1 . 0.84(2) ?
